data_7116399
loop_
_publ_author_name
'Dong-Hong Ren'
'Dan Qiu'
'Chun-Yan Pang'
'Zaijun Li'
'Zhi-Guo Gu'

_publ_section_title
;
 Chiral tetrahedral iron(II) cages: diastereoselective subcomponent
 self-assembly, structure interconversion and spin-crossover properties
;
_journal_name_full Chem.Commun.
_journal_page_first 788
_journal_paper_doi 10.1039/C4cc08041F
_journal_volume 51
_journal_year 2015
_chemical_absolute_configuration rmad
_chemical_formula_moiety '(C168 H192 Fe4 N36), 8(Cl O4)'
_chemical_formula_sum 'C168 H192 Cl8 Fe4 N36 O32'
_chemical_formula_weight 3734.57
_chemical_name_systematic
; 
 ? 
;
_space_group_IT_number 146
_symmetry_cell_setting trigonal
_symmetry_space_group_name_Hall 'R 3'
_symmetry_space_group_name_H-M 'R 3 :H'
_atom_sites_solution_hydrogens geom
_atom_sites_solution_primary direct
_atom_sites_solution_secondary difmap
_audit_creation_method SHELXL-97
_cell_angle_alpha 90.00
_cell_angle_beta 90.00
_cell_angle_gamma 120.00
_cell_formula_units_Z 3
_cell_length_a 30.682(4)
_cell_length_b 30.682(4)
_cell_length_c 23.596(5)
_cell_measurement_reflns_used 13789
_cell_measurement_temperature 150(2)
_cell_measurement_theta_max 28.8157
_cell_measurement_theta_min 2.5896
_cell_volume 19237(5)
_computing_structure_refinement 'SHELXL-97 (Sheldrick, 2008)'
_computing_structure_solution 'SHELXS-97 (Sheldrick, 2008)'
_diffrn_ambient_temperature 150(2)
_diffrn_measured_fraction_theta_full 0.988
_diffrn_measured_fraction_theta_max 0.988
_diffrn_radiation_monochromator graphite
_diffrn_radiation_source 'fine-focus sealed tube'
_diffrn_radiation_type MoK\a
_diffrn_radiation_wavelength 0.71073
_diffrn_reflns_av_R_equivalents 0.0417
_diffrn_reflns_av_sigmaI/netI 0.0964
_diffrn_reflns_limit_h_max 30
_diffrn_reflns_limit_h_min -32
_diffrn_reflns_limit_k_max 37
_diffrn_reflns_limit_k_min -27
_diffrn_reflns_limit_l_max 28
_diffrn_reflns_limit_l_min -23
_diffrn_reflns_number 14892
_diffrn_reflns_theta_full 25.49
_diffrn_reflns_theta_max 25.49
_diffrn_reflns_theta_min 3.26
_exptl_absorpt_coefficient_mu 0.362
_exptl_absorpt_correction_T_max 0.9247
_exptl_absorpt_correction_T_min 0.9055
_exptl_absorpt_correction_type multi-scan
_exptl_absorpt_process_details 'SADABS (Bruker, 2000)'
_exptl_crystal_colour purple
_exptl_crystal_density_diffrn 0.967
_exptl_crystal_density_method 'not measured'
_exptl_crystal_description block
_exptl_crystal_F_000 5844
_exptl_crystal_size_max 0.28
_exptl_crystal_size_mid 0.27
_exptl_crystal_size_min 0.22
_platon_squeeze_details
;
;
_refine_diff_density_max 0.595
_refine_diff_density_min -0.577
_refine_diff_density_rms 0.064
_refine_ls_abs_structure_details 'Flack H D (1983), Acta Cryst. A39, 876-881'
_refine_ls_abs_structure_Flack 0.06(3)
_refine_ls_extinction_method none
_refine_ls_goodness_of_fit_ref 1.008
_refine_ls_hydrogen_treatment constr
_refine_ls_matrix_type full
_refine_ls_number_parameters 705
_refine_ls_number_reflns 11049
_refine_ls_number_restraints 319
_refine_ls_restrained_S_all 1.021
_refine_ls_R_factor_all 0.1389
_refine_ls_R_factor_gt 0.1042
_refine_ls_shift/su_max 0.017
_refine_ls_shift/su_mean 0.002
_refine_ls_structure_factor_coef Fsqd
_refine_ls_weighting_details 'calc w=1/[\s^2^(Fo^2^)+(0.1689P)^2^+0.0000P] where P=(Fo^2^+2Fc^2^)/3'
_refine_ls_weighting_scheme calc
_refine_ls_wR_factor_gt 0.2759
_refine_ls_wR_factor_ref 0.3113
_reflns_number_gt 6357
_reflns_number_total 11049
_reflns_threshold_expression >2sigma(I)
_cod_data_source_file c4cc08041f2.cif
_cod_data_source_block 1R
_cod_original_sg_symbol_H-M 'R 3'
_cod_database_code 7116399

loop_
_symmetry_equiv_pos_as_xyz
'x, y, z'
'-y, x-y, z'
'-x+y, -x, z'
'x+2/3, y+1/3, z+1/3'
'-y+2/3, x-y+1/3, z+1/3'
'-x+y+2/3, -x+1/3, z+1/3'
'x+1/3, y+2/3, z+2/3'
'-y+1/3, x-y+2/3, z+2/3'
'-x+y+1/3, -x+2/3, z+2/3'

loop_
_atom_site_label
_atom_site_type_symbol
_atom_site_fract_x
_atom_site_fract_y
_atom_site_fract_z
_atom_site_U_iso_or_equiv
_atom_site_adp_type
_atom_site_occupancy
_atom_site_symmetry_multiplicity
_atom_site_calc_flag
_atom_site_refinement_flags
_atom_site_disorder_assembly
_atom_site_disorder_group
C1 C 0.9204(4) 0.1495(4) -0.1094(4) 0.094(3) Uani 1 1 d . . .
H1A H 0.9257 0.1840 -0.1066 0.113 Uiso 1 1 calc R . .
H1B H 0.8860 0.1275 -0.1243 0.113 Uiso 1 1 calc R . .
C2 C 0.9580(4) 0.1497(5) -0.1514(5) 0.100(3) Uani 1 1 d . . .
H2A H 0.9516 0.1591 -0.1893 0.120 Uiso 1 1 calc R . .
H2B H 0.9533 0.1154 -0.1540 0.120 Uiso 1 1 calc R . .
C3 C 1.0140(4) 0.1880(4) -0.1329(5) 0.096(3) Uani 1 1 d . . .
H3A H 1.0185 0.2222 -0.1308 0.116 Uiso 1 1 calc R . .
H3B H 1.0197 0.1789 -0.0944 0.116 Uiso 1 1 calc R . .
C4 C 1.0538(6) 0.1890(4) -0.1731(6) 0.116(4) Uani 1 1 d . . .
H4A H 1.0462 0.1935 -0.2127 0.139 Uiso 1 1 calc R . .
H4B H 1.0876 0.2172 -0.1632 0.139 Uiso 1 1 calc R . .
C5 C 0.9484(4) 0.1627(4) -0.0105(5) 0.091(3) Uani 1 1 d . . .
C6 C 0.9235(4) 0.0845(4) 0.0131(5) 0.091(3) Uani 1 1 d . . .
H6 H 0.9191 0.0563 0.0343 0.109 Uiso 1 1 calc R . .
C7 C 0.9058(5) 0.0820(5) -0.0397(5) 0.110(4) Uani 1 1 d . . .
H7 H 0.8858 0.0526 -0.0615 0.132 Uiso 1 1 calc R . .
C8 C 0.9748(6) 0.2158(4) -0.0028(6) 0.118(4) Uani 1 1 d . . .
H8 H 0.9763 0.2385 -0.0312 0.141 Uiso 1 1 calc R . .
C9 C 1.0301(4) 0.2871(3) 0.0596(6) 0.101(3) Uani 1 1 d . . .
H9 H 1.0275 0.2929 0.1009 0.121 Uiso 1 1 calc R . .
C10 C 1.0831(4) 0.3021(4) 0.0479(5) 0.108(3) Uani 1 1 d DU . .
C11 C 1.1197(5) 0.3329(5) 0.0888(6) 0.131(4) Uani 1 1 d DU . .
H11 H 1.1096 0.3440 0.1212 0.157 Uiso 1 1 calc R . .
C12 C 1.1697(6) 0.3469(7) 0.0821(7) 0.158(6) Uani 1 1 d D . .
H12 H 1.1939 0.3679 0.1093 0.190 Uiso 1 1 calc R . .
C13 C 1.1845(6) 0.3300(6) 0.0350(8) 0.157(7) Uani 1 1 d D . .
H13 H 1.2187 0.3387 0.0303 0.189 Uiso 1 1 calc R . .
C14 C 1.1478(5) 0.2994(5) -0.0059(6) 0.130(5) Uani 1 1 d D . .
H14 H 1.1577 0.2889 -0.0389 0.156 Uiso 1 1 calc R . .
C15 C 1.0989(4) 0.2853(5) 0.0020(5) 0.122(4) Uani 1 1 d D . .
H15 H 1.0747 0.2633 -0.0247 0.146 Uiso 1 1 calc R . .
C16 C 1.0159(6) 0.3215(4) 0.0264(6) 0.127(5) Uani 1 1 d . . .
H16A H 0.9807 0.3114 0.0342 0.191 Uiso 1 1 calc R . .
H16B H 1.0201 0.3183 -0.0143 0.191 Uiso 1 1 calc R . .
H16C H 1.0378 0.3565 0.0381 0.191 Uiso 1 1 calc R . .
C17 C 1.0294(4) 0.0987(5) -0.2021(4) 0.088(3) Uani 1 1 d . . .
C18 C 1.0610(5) 0.0767(4) -0.1351(4) 0.091(3) Uani 1 1 d . . .
H18 H 1.0701 0.0571 -0.1121 0.109 Uiso 1 1 calc R . .
C19 C 1.0740(4) 0.1246(4) -0.1246(4) 0.094(3) Uani 1 1 d . . .
H19 H 1.0942 0.1448 -0.0941 0.113 Uiso 1 1 calc R . .
C20 C 0.9973(4) 0.0867(5) -0.2542(4) 0.088(3) Uani 1 1 d . . .
H20 H 0.9905 0.1107 -0.2712 0.105 Uiso 1 1 calc R . .
C21 C 0.9476(5) 0.0289(4) -0.3219(4) 0.098(3) Uani 1 1 d . . .
H21 H 0.9548 0.0067 -0.3464 0.117 Uiso 1 1 calc R . .
C22 C 0.8922(4) -0.0015(5) -0.3043(5) 0.122(3) Uani 1 1 d DU . .
C23 C 0.8567(4) -0.0448(5) -0.3324(6) 0.148(4) Uani 1 1 d DU . .
H23 H 0.8680 -0.0572 -0.3626 0.178 Uiso 1 1 calc R . .
C24 C 0.8061(5) -0.0709(6) -0.3186(7) 0.159(4) Uani 1 1 d DU . .
H24 H 0.7822 -0.0984 -0.3406 0.191 Uiso 1 1 calc R . .
C25 C 0.7922(6) -0.0546(6) -0.2714(7) 0.170(5) Uani 1 1 d DU . .
H25 H 0.7584 -0.0736 -0.2585 0.204 Uiso 1 1 calc R . .
C26 C 0.8260(5) -0.0111(6) -0.2412(6) 0.145(4) Uani 1 1 d DU . .
H26 H 0.8153 0.0010 -0.2101 0.174 Uiso 1 1 calc R . .
C27 C 0.8748(4) 0.0129(5) -0.2586(6) 0.125(3) Uani 1 1 d DU . .
H27 H 0.8984 0.0415 -0.2377 0.150 Uiso 1 1 calc R . .
C28 C 0.9537(6) 0.0726(6) -0.3586(5) 0.137(5) Uani 1 1 d . . .
H28A H 0.9890 0.0931 -0.3702 0.205 Uiso 1 1 calc R . .
H28B H 0.9437 0.0934 -0.3369 0.205 Uiso 1 1 calc R . .
H28C H 0.9324 0.0594 -0.3924 0.205 Uiso 1 1 calc R . .
C29 C 0.8665(5) 0.0227(5) 0.2368(5) 0.107(3) Uani 1 1 d . . .
H29A H 0.8749 0.0097 0.2711 0.128 Uiso 1 1 calc R . .
H29B H 0.8522 0.0438 0.2493 0.128 Uiso 1 1 calc R . .
C30 C 0.8280(5) -0.0208(4) 0.2023(5) 0.109(3) Uani 1 1 d . . .
H30A H 0.8427 -0.0416 0.1900 0.131 Uiso 1 1 calc R . .
H30B H 0.7986 -0.0421 0.2267 0.131 Uiso 1 1 calc R . .
C31 C 0.8100(5) -0.0056(4) 0.1510(5) 0.111(4) Uani 1 1 d . . .
H31A H 0.8395 0.0166 0.1272 0.133 Uiso 1 1 calc R . .
H31B H 0.7945 0.0144 0.1635 0.133 Uiso 1 1 calc R . .
C32 C 0.7713(7) -0.0501(6) 0.1140(6) 0.135(5) Uani 1 1 d . . .
H32A H 0.7429 -0.0738 0.1381 0.162 Uiso 1 1 calc R . .
H32B H 0.7579 -0.0370 0.0845 0.162 Uiso 1 1 calc R . .
C33 C 0.9246(5) 0.0983(5) 0.1751(5) 0.113(4) Uani 1 1 d . . .
C34 C 0.9837(6) 0.0803(5) 0.1495(5) 0.111(4) Uani 1 1 d . . .
H34 H 1.0121 0.0817 0.1316 0.133 Uiso 1 1 calc R . .
C35 C 0.9504(6) 0.0448(6) 0.1861(5) 0.120(5) Uani 1 1 d . . .
H35 H 0.9528 0.0166 0.1986 0.144 Uiso 1 1 calc R . .
C36 C 0.9004(5) 0.1272(6) 0.1717(4) 0.110(4) Uani 1 1 d . . .
H36 H 0.8708 0.1195 0.1922 0.132 Uiso 1 1 calc R . .
C37 C 0.8998(4) 0.1960(4) 0.1293(5) 0.100(3) Uani 1 1 d . . .
H37 H 0.9273 0.2319 0.1263 0.120 Uiso 1 1 calc R . .
C38 C 0.8716(5) 0.1814(5) 0.0716(5) 0.122(4) Uani 1 1 d D . .
C39 C 0.8403(5) 0.1315(6) 0.0543(5) 0.123(4) Uani 1 1 d D . .
H39 H 0.8349 0.1057 0.0804 0.148 Uiso 1 1 calc R . .
C40 C 0.8167(6) 0.1168(8) 0.0026(7) 0.177(8) Uani 1 1 d DU . .
H40 H 0.7979 0.0823 -0.0074 0.212 Uiso 1 1 calc R . .
C41 C 0.8210(7) 0.1543(8) -0.0348(7) 0.189(9) Uani 1 1 d DU . .
H41 H 0.8051 0.1454 -0.0709 0.227 Uiso 1 1 calc R . .
C42 C 0.8491(6) 0.2051(7) -0.0185(7) 0.159(7) Uani 1 1 d DU . .
H42 H 0.8519 0.2307 -0.0434 0.191 Uiso 1 1 calc R . .
C43 C 0.8721(5) 0.2173(5) 0.0325(6) 0.133(5) Uani 1 1 d DU . .
H43 H 0.8896 0.2518 0.0430 0.160 Uiso 1 1 calc R . .
C44 C 0.8624(5) 0.1936(5) 0.1754(5) 0.112(4) Uani 1 1 d . . .
H44A H 0.8796 0.2038 0.2120 0.169 Uiso 1 1 calc R . .
H44B H 0.8340 0.1591 0.1782 0.169 Uiso 1 1 calc R . .
H44C H 0.8499 0.2163 0.1650 0.169 Uiso 1 1 calc R . .
C45 C 0.7951(4) -0.1179(3) 0.1062(5) 0.090(3) Uani 1 1 d . . .
C46 C 0.8431(5) -0.0930(5) 0.0348(6) 0.111(4) Uani 1 1 d . . .
H46 H 0.8655 -0.0917 0.0063 0.133 Uiso 1 1 calc R . .
C47 C 0.8292(5) -0.0609(5) 0.0403(5) 0.109(3) Uani 1 1 d . . .
H47 H 0.8398 -0.0314 0.0183 0.131 Uiso 1 1 calc R . .
C48 C 0.7681(4) -0.1510(5) 0.1552(5) 0.103(3) Uani 1 1 d . . .
H48 H 0.7463 -0.1465 0.1801 0.123 Uiso 1 1 calc R . .
C49 C 0.7630(5) -0.2198(6) 0.2120(6) 0.133(5) Uani 1 1 d . . .
H49 H 0.7556 -0.2543 0.2008 0.159 Uiso 1 1 calc R . .
C50 C 0.8056(6) -0.1991(4) 0.2550(5) 0.135(6) Uani 1 1 d D . .
C51 C 0.8161(6) -0.2303(5) 0.2857(6) 0.148(6) Uani 1 1 d D . .
H51 H 0.7966 -0.2655 0.2789 0.178 Uiso 1 1 calc R . .
C52 C 0.8532(7) -0.2139(7) 0.3258(6) 0.150(6) Uani 1 1 d D . .
H52 H 0.8594 -0.2374 0.3453 0.180 Uiso 1 1 calc R . .
C53 C 0.8819(7) -0.1630(8) 0.3378(6) 0.159(7) Uani 1 1 d D . .
H53 H 0.9060 -0.1512 0.3675 0.191 Uiso 1 1 calc R . .
C54 C 0.8743(6) -0.1293(7) 0.3047(6) 0.162(7) Uani 1 1 d D . .
H54 H 0.8953 -0.0941 0.3100 0.195 Uiso 1 1 calc R . .
C55 C 0.8365(5) -0.1471(5) 0.2646(5) 0.139(5) Uani 1 1 d D . .
H55 H 0.8312 -0.1239 0.2432 0.167 Uiso 1 1 calc R . .
C56 C 0.7150(5) -0.2249(6) 0.2414(5) 0.136(5) Uani 1 1 d . . .
H56A H 0.6871 -0.2384 0.2143 0.204 Uiso 1 1 calc R . .
H56B H 0.7219 -0.1918 0.2546 0.204 Uiso 1 1 calc R . .
H56C H 0.7060 -0.2478 0.2738 0.204 Uiso 1 1 calc R . .
Cl1 Cl 0.32196(16) 0.02341(15) 0.84695(15) 0.1299(11) Uiso 1 1 d . . .
Cl2 Cl 0.76253(17) 0.98429(16) 0.91114(16) 0.1416(12) Uiso 1 1 d DU . .
Cl3 Cl 0.0000 0.0000 0.01715(16) 0.0807(10) Uiso 1 3 d S . .
Cl4 Cl 0.0000 1.0000 0.3340(3) 0.1296(17) Uiso 1 3 d SDU . .
Fe1 Fe 0.98539(6) 0.17430(6) 0.09953(7) 0.0889(4) Uani 1 1 d . . .
Fe2 Fe 1.0000 0.0000 -0.22928(8) 0.0732(6) Uani 1 3 d S . .
N1 N 0.9236(3) 0.1332(3) -0.0561(4) 0.087(2) Uani 1 1 d . . .
N2 N 0.9496(4) 0.1349(4) 0.0330(3) 0.094(2) Uani 1 1 d . . .
N3 N 0.9976(3) 0.2316(3) 0.0488(4) 0.084(2) Uani 1 1 d . . .
N4 N 1.0525(3) 0.1393(3) -0.1666(3) 0.079(2) Uani 1 1 d . . .
N5 N 1.0328(3) 0.0601(3) -0.1834(3) 0.084(2) Uani 1 1 d . . .
N6 N 0.9798(3) 0.0424(3) -0.2743(3) 0.080(2) Uani 1 1 d . . .
N7 N 0.9135(4) 0.0541(3) 0.2028(4) 0.102(3) Uani 1 1 d . . .
N8 N 0.9662(4) 0.1136(3) 0.1448(3) 0.102(3) Uani 1 1 d . . .
N9 N 0.9236(3) 0.1661(3) 0.1369(4) 0.089(2) Uani 1 1 d . . .
N10 N 0.7945(4) -0.0777(3) 0.0859(4) 0.100(2) Uani 1 1 d . . .
N11 N 0.8212(4) -0.1308(3) 0.0761(4) 0.103(3) Uani 1 1 d . . .
N12 N 0.7788(3) -0.1872(3) 0.1592(3) 0.086(2) Uani 1 1 d . . .
O1 O 0.3739(5) 0.0350(5) 0.8276(5) 0.167(4) Uiso 1 1 d . . .
O2 O 0.2943(5) 0.0277(5) 0.8045(5) 0.180(4) Uiso 1 1 d . . .
O3 O 0.2916(6) -0.0260(6) 0.8741(5) 0.193(5) Uiso 1 1 d . . .
O4 O 0.3273(4) 0.0564(4) 0.8927(4) 0.148(3) Uiso 1 1 d . . .
O5 O 0.7814(8) 1.0298(6) 0.8834(8) 0.200(7) Uiso 0.623(12) 1 d PDU A 1
O6 O 0.8016(6) 0.9772(7) 0.9332(8) 0.180(6) Uiso 0.623(12) 1 d PDU A 1
O7 O 0.7322(7) 0.9435(6) 0.8742(7) 0.181(7) Uiso 0.623(12) 1 d PDU A 1
O8 O 0.7322(8) 0.9810(8) 0.9589(7) 0.229(8) Uiso 0.623(12) 1 d PDU A 1
O5' O 0.8069(8) 1.0243(8) 0.8842(10) 0.174(9) Uiso 0.377(12) 1 d PDU A 2
O6' O 0.7697(11) 0.9869(10) 0.9689(6) 0.183(9) Uiso 0.377(12) 1 d PDU A 2
O7' O 0.7211(9) 0.9889(12) 0.8933(12) 0.222(9) Uiso 0.377(12) 1 d PDU A 2
O8' O 0.7566(12) 0.9383(7) 0.8887(12) 0.193(9) Uiso 0.377(12) 1 d PDU A 2
O9 O 0.0480(7) 0.0278(6) -0.0083(5) 0.212(5) Uiso 1 1 d . . .
O10 O 0.0000 0.0000 0.0740(8) 0.167(7) Uiso 1 3 d S . .
O11 O -0.0001(9) 0.9556(6) 0.3543(7) 0.169(5) Uiso 0.554(15) 1 d PDU B 3
O12 O 0.0000 1.0000 0.2729(7) 0.153(7) Uiso 0.185(5) 1 d PDU B 3
O11' O 0.0029(10) 0.9571(7) 0.3115(8) 0.155(6) Uiso 0.446(15) 1 d PDU B 4
O12' O 0.0000 1.0000 0.3944(8) 0.169(7) Uiso 0.149(5) 1 d PDU B 4

loop_
_atom_site_aniso_label
_atom_site_aniso_U_11
_atom_site_aniso_U_22
_atom_site_aniso_U_33
_atom_site_aniso_U_23
_atom_site_aniso_U_13
_atom_site_aniso_U_12
C1 0.100(8) 0.080(7) 0.097(7) -0.016(5) -0.001(6) 0.041(6)
C2 0.085(7) 0.110(8) 0.114(7) -0.020(6) -0.026(6) 0.056(7)
C3 0.110(8) 0.068(6) 0.127(8) -0.009(5) -0.003(7) 0.057(6)
C4 0.142(11) 0.077(7) 0.140(9) -0.006(6) -0.013(8) 0.063(8)
C5 0.079(6) 0.071(6) 0.128(8) 0.011(6) 0.014(6) 0.042(5)
C6 0.096(7) 0.057(5) 0.124(8) -0.007(5) 0.004(6) 0.042(5)
C7 0.155(12) 0.096(8) 0.103(7) 0.019(6) 0.011(7) 0.081(8)
C8 0.143(11) 0.079(7) 0.139(10) 0.010(7) 0.069(9) 0.061(8)
C9 0.085(7) 0.052(5) 0.171(10) -0.025(6) 0.015(6) 0.038(5)
C10 0.096(8) 0.090(8) 0.145(9) 0.005(6) 0.011(6) 0.052(7)
C11 0.124(11) 0.126(11) 0.163(11) 0.006(8) -0.012(8) 0.077(9)
C12 0.122(14) 0.150(15) 0.186(16) 0.039(13) -0.027(12) 0.055(12)
C13 0.112(12) 0.155(16) 0.223(19) 0.080(15) 0.023(13) 0.080(12)
C14 0.123(12) 0.095(9) 0.171(12) 0.051(9) 0.016(10) 0.054(9)
C15 0.082(8) 0.122(10) 0.165(11) 0.030(9) 0.035(8) 0.054(8)
C16 0.143(11) 0.060(6) 0.178(11) -0.008(7) 0.050(9) 0.051(7)
C17 0.078(6) 0.120(9) 0.090(6) 0.025(6) 0.022(5) 0.066(7)
C18 0.141(9) 0.064(6) 0.101(6) 0.000(5) -0.002(6) 0.076(6)
C19 0.054(5) 0.109(8) 0.106(7) -0.017(6) -0.006(5) 0.032(5)
C20 0.068(6) 0.134(10) 0.072(5) 0.051(6) 0.022(4) 0.059(6)
C21 0.136(10) 0.117(9) 0.073(5) -0.014(6) -0.016(6) 0.088(8)
C22 0.087(6) 0.124(7) 0.159(8) 0.028(6) -0.033(6) 0.056(5)
C23 0.087(6) 0.140(8) 0.197(8) 0.016(7) -0.036(6) 0.041(6)
C24 0.096(6) 0.145(8) 0.217(9) 0.037(8) -0.023(7) 0.046(6)
C25 0.097(7) 0.161(9) 0.226(10) 0.038(8) -0.002(7) 0.044(7)
C26 0.087(6) 0.151(8) 0.199(8) 0.040(7) -0.005(6) 0.061(6)
C27 0.092(6) 0.127(7) 0.164(8) 0.044(7) -0.003(6) 0.060(5)
C28 0.136(11) 0.148(12) 0.087(7) 0.013(7) -0.022(7) 0.041(9)
C29 0.137(11) 0.092(8) 0.116(7) 0.010(7) 0.001(8) 0.076(8)
C30 0.127(9) 0.071(7) 0.144(9) -0.002(6) 0.006(8) 0.060(7)
C31 0.146(11) 0.073(7) 0.140(9) -0.017(6) 0.000(8) 0.076(8)
C32 0.162(13) 0.158(14) 0.148(10) 0.027(10) 0.004(9) 0.128(12)
C33 0.110(9) 0.111(10) 0.119(8) -0.017(7) 0.034(7) 0.057(8)
C34 0.143(11) 0.100(9) 0.095(7) -0.007(6) 0.032(7) 0.064(8)
C35 0.184(14) 0.136(11) 0.109(8) -0.054(8) -0.042(9) 0.132(11)
C36 0.123(10) 0.149(12) 0.080(6) -0.021(7) 0.006(6) 0.086(10)
C37 0.083(7) 0.090(8) 0.133(8) -0.004(6) 0.026(6) 0.049(6)
C38 0.122(11) 0.125(11) 0.153(11) 0.014(9) 0.039(9) 0.087(10)
C39 0.106(9) 0.172(15) 0.112(8) -0.010(9) -0.001(7) 0.085(10)
C40 0.163(15) 0.29(3) 0.154(14) -0.058(14) -0.031(12) 0.172(19)
C41 0.18(2) 0.31(3) 0.162(15) -0.041(15) 0.004(13) 0.19(3)
C42 0.154(16) 0.206(19) 0.180(13) 0.086(13) 0.043(10) 0.138(16)
C43 0.092(8) 0.160(12) 0.190(12) 0.072(10) 0.032(8) 0.096(9)
C44 0.095(8) 0.104(9) 0.141(9) -0.011(7) -0.016(7) 0.053(7)
C45 0.102(8) 0.033(4) 0.130(8) -0.025(5) -0.033(6) 0.030(5)
C46 0.114(9) 0.092(8) 0.142(9) -0.026(7) -0.027(7) 0.064(8)
C47 0.112(9) 0.080(7) 0.118(8) 0.016(6) 0.009(7) 0.035(7)
C48 0.060(6) 0.098(8) 0.139(9) 0.000(7) -0.003(6) 0.031(6)
C49 0.068(7) 0.105(9) 0.169(12) 0.002(9) 0.023(8) 0.002(7)
C50 0.206(16) 0.044(6) 0.122(9) 0.014(6) 0.048(10) 0.037(8)
C51 0.199(18) 0.090(10) 0.130(10) -0.009(8) 0.017(11) 0.052(10)
C52 0.182(17) 0.168(16) 0.111(10) 0.053(11) 0.011(10) 0.096(14)
C53 0.149(15) 0.24(2) 0.097(9) -0.006(12) -0.018(9) 0.108(16)
C54 0.196(18) 0.228(19) 0.088(8) 0.036(11) 0.019(10) 0.126(16)
C55 0.146(13) 0.134(12) 0.087(7) 0.034(7) 0.032(8) 0.033(10)
C56 0.109(10) 0.151(12) 0.115(8) 0.027(8) 0.047(7) 0.040(9)
Fe1 0.0855(10) 0.0830(10) 0.1131(9) -0.0080(7) 0.0017(8) 0.0533(8)
Fe2 0.0734(9) 0.0734(9) 0.0728(11) 0.000 0.000 0.0367(4)
N1 0.073(5) 0.089(6) 0.104(6) -0.013(5) -0.012(4) 0.045(5)
N2 0.106(7) 0.102(7) 0.094(5) -0.015(5) 0.017(5) 0.066(6)
N3 0.080(5) 0.092(6) 0.095(5) -0.005(4) 0.011(4) 0.054(5)
N4 0.074(5) 0.057(4) 0.102(5) -0.017(4) 0.009(4) 0.031(4)
N5 0.064(4) 0.068(5) 0.096(5) -0.024(4) -0.023(4) 0.014(4)
N6 0.088(5) 0.066(5) 0.085(5) -0.024(4) -0.017(4) 0.037(4)
N7 0.112(7) 0.063(5) 0.130(6) 0.006(5) -0.006(6) 0.044(5)
N8 0.171(10) 0.082(6) 0.092(5) 0.000(4) -0.018(6) 0.092(6)
N9 0.079(5) 0.090(6) 0.122(6) -0.020(5) 0.026(5) 0.060(5)
N10 0.102(7) 0.083(6) 0.111(6) -0.005(5) -0.013(5) 0.044(5)
N11 0.155(9) 0.037(4) 0.116(6) 0.005(4) 0.006(6) 0.047(5)
N12 0.073(5) 0.064(5) 0.091(5) 0.005(4) 0.017(4) 0.012(4)

loop_
_atom_type_symbol
_atom_type_description
_atom_type_scat_dispersion_real
_atom_type_scat_dispersion_imag
_atom_type_scat_source
C C 0.0033 0.0016 'International Tables Vol C Tables 4.2.6.8 and 6.1.1.4'
H H 0.0000 0.0000 'International Tables Vol C Tables 4.2.6.8 and 6.1.1.4'
N N 0.0061 0.0033 'International Tables Vol C Tables 4.2.6.8 and 6.1.1.4'
O O 0.0106 0.0060 'International Tables Vol C Tables 4.2.6.8 and 6.1.1.4'
Cl Cl 0.1484 0.1585 'International Tables Vol C Tables 4.2.6.8 and 6.1.1.4'
Fe Fe 0.3463 0.8444 'International Tables Vol C Tables 4.2.6.8 and 6.1.1.4'

loop_
_geom_angle_atom_site_label_1
_geom_angle_atom_site_label_2
_geom_angle_atom_site_label_3
_geom_angle
_geom_angle_site_symmetry_1
_geom_angle_site_symmetry_3
N1 C1 C2 114.0(9) . .
N1 C1 H1A 108.7 . .
C2 C1 H1A 108.8 . .
N1 C1 H1B 108.8 . .
C2 C1 H1B 108.8 . .
H1A C1 H1B 107.6 . .
C1 C2 C3 111.4(8) . .
C1 C2 H2A 109.3 . .
C3 C2 H2A 109.3 . .
C1 C2 H2B 109.3 . .
C3 C2 H2B 109.3 . .
H2A C2 H2B 108.0 . .
C4 C3 C2 113.8(9) . .
C4 C3 H3A 108.8 . .
C2 C3 H3A 108.8 . .
C4 C3 H3B 108.8 . .
C2 C3 H3B 108.8 . .
H3A C3 H3B 107.7 . .
N4 C4 C3 107.3(9) . .
N4 C4 H4A 110.3 . .
C3 C4 H4A 110.3 . .
N4 C4 H4B 110.3 . .
C3 C4 H4B 110.3 . .
H4A C4 H4B 108.5 . .
N2 C5 N1 111.3(9) . .
N2 C5 C8 116.7(11) . .
N1 C5 C8 131.8(11) . .
C7 C6 N2 111.1(10) . .
C7 C6 H6 124.5 . .
N2 C6 H6 124.5 . .
C6 C7 N1 105.4(11) . .
C6 C7 H7 127.3 . .
N1 C7 H7 127.3 . .
N3 C8 C5 114.5(11) . .
N3 C8 H8 122.8 . .
C5 C8 H8 122.8 . .
C10 C9 N3 108.8(7) . .
C10 C9 C16 109.6(10) . .
N3 C9 C16 115.7(10) . .
C10 C9 H9 107.4 . .
N3 C9 H9 107.4 . .
C16 C9 H9 107.4 . .
C15 C10 C11 118.0(11) . .
C15 C10 C9 124.5(10) . .
C11 C10 C9 117.4(10) . .
C12 C11 C10 120.9(12) . .
C12 C11 H11 119.5 . .
C10 C11 H11 119.5 . .
C11 C12 C13 119.6(13) . .
C11 C12 H12 120.2 . .
C13 C12 H12 120.2 . .
C12 C13 C14 119.2(13) . .
C12 C13 H13 120.4 . .
C14 C13 H13 120.4 . .
C15 C14 C13 120.4(13) . .
C15 C14 H14 119.8 . .
C13 C14 H14 119.8 . .
C14 C15 C10 121.8(12) . .
C14 C15 H15 119.1 . .
C10 C15 H15 119.1 . .
C9 C16 H16A 109.5 . .
C9 C16 H16B 109.5 . .
H16A C16 H16B 109.5 . .
C9 C16 H16C 109.5 . .
H16A C16 H16C 109.5 . .
H16B C16 H16C 109.5 . .
N5 C17 N4 112.0(8) . .
N5 C17 C20 113.0(10) . .
N4 C17 C20 134.7(10) . .
C19 C18 N5 110.4(9) . .
C19 C18 H18 124.8 . .
N5 C18 H18 124.8 . .
C18 C19 N4 107.3(9) . .
C18 C19 H19 126.3 . .
N4 C19 H19 126.4 . .
N6 C20 C17 116.4(9) . .
N6 C20 H20 121.8 . .
C17 C20 H20 121.8 . .
N6 C21 C28 115.6(10) . .
N6 C21 C22 111.3(8) . .
C28 C21 C22 107.6(10) . .
N6 C21 H21 107.3 . .
C28 C21 H21 107.3 . .
C22 C21 H21 107.3 . .
C27 C22 C23 115.9(12) . .
C27 C22 C21 120.6(11) . .
C23 C22 C21 123.5(12) . .
C24 C23 C22 123.7(14) . .
C24 C23 H23 118.2 . .
C22 C23 H23 118.2 . .
C25 C24 C23 116.3(14) . .
C25 C24 H24 121.8 . .
C23 C24 H24 121.8 . .
C24 C25 C26 122.7(14) . .
C24 C25 H25 118.6 . .
C26 C25 H25 118.6 . .
C27 C26 C25 116.7(13) . .
C27 C26 H26 121.7 . .
C25 C26 H26 121.7 . .
C26 C27 C22 124.4(13) . .
C26 C27 H27 117.8 . .
C22 C27 H27 117.8 . .
C21 C28 H28A 109.5 . .
C21 C28 H28B 109.5 . .
H28A C28 H28B 109.5 . .
C21 C28 H28C 109.5 . .
H28A C28 H28C 109.5 . .
H28B C28 H28C 109.5 . .
C30 C29 N7 110.8(9) . .
C30 C29 H29A 109.5 . .
N7 C29 H29A 109.5 . .
C30 C29 H29B 109.5 . .
N7 C29 H29B 109.5 . .
H29A C29 H29B 108.1 . .
C31 C30 C29 114.1(9) . .
C31 C30 H30A 108.7 . .
C29 C30 H30A 108.7 . .
C31 C30 H30B 108.7 . .
C29 C30 H30B 108.7 . .
H30A C30 H30B 107.6 . .
C30 C31 C32 114.7(9) . .
C30 C31 H31A 108.6 . .
C32 C31 H31A 108.6 . .
C30 C31 H31B 108.6 . .
C32 C31 H31B 108.6 . .
H31A C31 H31B 107.6 . .
N10 C32 C31 111.9(11) . .
N10 C32 H32A 109.2 . .
C31 C32 H32A 109.2 . .
N10 C32 H32B 109.2 . .
C31 C32 H32B 109.2 . .
H32A C32 H32B 107.9 . .
N8 C33 N7 108.9(11) . .
N8 C33 C36 117.4(12) . .
N7 C33 C36 133.6(12) . .
C35 C34 N8 103.2(11) . .
C35 C34 H34 128.4 . .
N8 C34 H34 128.4 . .
N7 C35 C34 112.7(12) . .
N7 C35 H35 123.6 . .
C34 C35 H35 123.6 . .
N9 C36 C33 112.8(11) . .
N9 C36 H36 123.6 . .
C33 C36 H36 123.6 . .
N9 C37 C38 108.3(8) . .
N9 C37 C44 118.6(10) . .
C38 C37 C44 107.8(9) . .
N9 C37 H37 107.2 . .
C38 C37 H37 107.2 . .
C44 C37 H37 107.2 . .
C39 C38 C43 113.0(12) . .
C39 C38 C37 123.3(10) . .
C43 C38 C37 123.6(12) . .
C40 C39 C38 125.2(14) . .
C40 C39 H39 117.4 . .
C38 C39 H39 117.4 . .
C39 C40 C41 118.2(15) . .
C39 C40 H40 120.9 . .
C41 C40 H40 120.9 . .
C40 C41 C42 119.4(16) . .
C40 C41 H41 120.3 . .
C42 C41 H41 120.3 . .
C43 C42 C41 119.8(13) . .
C43 C42 H42 120.1 . .
C41 C42 H42 120.1 . .
C42 C43 C38 124.0(12) . .
C42 C43 H43 118.0 . .
C38 C43 H43 118.0 . .
C37 C44 H44A 109.5 . .
C37 C44 H44B 109.5 . .
H44A C44 H44B 109.5 . .
C37 C44 H44C 109.5 . .
H44A C44 H44C 109.5 . .
H44B C44 H44C 109.5 . .
N11 C45 N10 113.0(10) . .
N11 C45 C48 116.2(9) . .
N10 C45 C48 130.8(12) . .
C47 C46 N11 111.4(13) . .
C47 C46 H46 124.3 . .
N11 C46 H46 124.3 . .
C46 C47 N10 106.3(11) . .
C46 C47 H47 126.9 . .
N10 C47 H47 126.9 . .
N12 C48 C45 110.3(10) . .
N12 C48 H48 124.9 . .
C45 C48 H48 124.9 . .
N12 C49 C50 110.3(9) . .
N12 C49 C56 114.0(12) . .
C50 C49 C56 108.4(12) . .
N12 C49 H49 108.0 . .
C50 C49 H49 108.0 . .
C56 C49 H49 108.0 . .
C51 C50 C55 116.7(13) . .
C51 C50 C49 121.2(11) . .
C55 C50 C49 122.1(12) . .
C50 C51 C52 123.8(13) . .
C50 C51 H51 118.1 . .
C52 C51 H51 118.1 . .
C51 C52 C53 119.8(12) . .
C51 C52 H52 120.1 . .
C53 C52 H52 120.1 . .
C52 C53 C54 118.2(12) . .
C52 C53 H53 120.9 . .
C54 C53 H53 120.9 . .
C55 C54 C53 120.4(14) . .
C55 C54 H54 119.8 . .
C53 C54 H54 119.8 . .
C54 C55 C50 120.9(13) . .
C54 C55 H55 119.5 . .
C50 C55 H55 119.5 . .
C49 C56 H56A 109.5 . .
C49 C56 H56B 109.5 . .
H56A C56 H56B 109.5 . .
C49 C56 H56C 109.5 . .
H56A C56 H56C 109.5 . .
H56B C56 H56C 109.5 . .
O2 Cl1 O4 110.1(8) . .
O2 Cl1 O3 108.4(9) . .
O4 Cl1 O3 101.0(7) . .
O2 Cl1 O1 112.8(7) . .
O4 Cl1 O1 108.9(7) . .
O3 Cl1 O1 114.9(8) . .
O6' Cl2 O5 116.0(15) . .
O6' Cl2 O7' 114.5(11) . .
O5 Cl2 O7' 72.5(14) . .
O6' Cl2 O6 61.5(13) . .
O5 Cl2 O6 111.7(10) . .
O7' Cl2 O6 175.0(14) . .
O6' Cl2 O7 132.2(14) . .
O5 Cl2 O7 111.0(9) . .
O7' Cl2 O7 71.4(13) . .
O6 Cl2 O7 108.8(9) . .
O6' Cl2 O8' 111.1(11) . .
O5 Cl2 O8' 127.2(15) . .
O7' Cl2 O8' 108.3(11) . .
O6 Cl2 O8' 71.6(14) . .
O7 Cl2 O8' 37.1(13) . .
O6' Cl2 O8 45.9(12) . .
O5 Cl2 O8 111.9(10) . .
O7' Cl2 O8 69.8(13) . .
O6 Cl2 O8 105.6(9) . .
O7 Cl2 O8 107.6(9) . .
O8' Cl2 O8 117.7(15) . .
O6' Cl2 O5' 109.3(11) . .
O5 Cl2 O5' 36.2(12) . .
O7' Cl2 O5' 107.3(11) . .
O6 Cl2 O5' 77.4(13) . .
O7 Cl2 O5' 113.7(14) . .
O8' Cl2 O5' 106.0(10) . .
O8 Cl2 O5' 135.0(15) . .
O10 Cl3 O9 115.1(6) . .
O10 Cl3 O9 115.1(6) . 3
O9 Cl3 O9 103.3(7) . 3
O10 Cl3 O9 115.1(6) . 2
O9 Cl3 O9 103.3(7) . 2
O9 Cl3 O9 103.3(7) 3 2
O12' Cl4 O11 70.6(7) . 3_465
O12' Cl4 O11 70.6(7) . 2_675
O11 Cl4 O11 109.5(7) 3_465 2_675
O12' Cl4 O11 70.6(7) . .
O11 Cl4 O11 109.6(7) 3_465 .
O11 Cl4 O11 109.5(7) 2_675 .
O12' Cl4 O12 180.000(10) . .
O11 Cl4 O12 109.4(7) 3_465 .
O11 Cl4 O12 109.4(7) 2_675 .
O11 Cl4 O12 109.4(7) . .
O12' Cl4 O11' 111.3(7) . .
O11 Cl4 O11' 127.2(15) 3_465 .
O11 Cl4 O11' 121.0(15) 2_675 .
O11 Cl4 O11' 40.8(7) . .
O12 Cl4 O11' 68.7(7) . .
O12' Cl4 O11' 111.3(7) . 2_675
O11 Cl4 O11' 121.0(15) 3_465 2_675
O11 Cl4 O11' 40.8(7) 2_675 2_675
O11 Cl4 O11' 127.2(15) . 2_675
O12 Cl4 O11' 68.7(7) . 2_675
O11' Cl4 O11' 107.6(8) . 2_675
O12' Cl4 O11' 111.3(7) . 3_465
O11 Cl4 O11' 40.8(7) 3_465 3_465
O11 Cl4 O11' 127.2(15) 2_675 3_465
O11 Cl4 O11' 121.0(15) . 3_465
O12 Cl4 O11' 68.7(7) . 3_465
O11' Cl4 O11' 107.6(8) . 3_465
O11' Cl4 O11' 107.6(7) 2_675 3_465
N11 Fe1 N2 92.6(4) 3_765 .
N11 Fe1 N8 92.3(4) 3_765 .
N2 Fe1 N8 92.4(4) . .
N11 Fe1 N9 169.8(4) 3_765 .
N2 Fe1 N9 94.2(3) . .
N8 Fe1 N9 79.9(4) . .
N11 Fe1 N3 91.3(4) 3_765 .
N2 Fe1 N3 82.1(4) . .
N8 Fe1 N3 173.5(4) . .
N9 Fe1 N3 97.1(4) . .
N11 Fe1 N12 78.3(4) 3_765 3_765
N2 Fe1 N12 169.3(4) . 3_765
N8 Fe1 N12 93.5(4) . 3_765
N9 Fe1 N12 95.6(4) . 3_765
N3 Fe1 N12 92.5(3) . 3_765
N5 Fe2 N5 91.6(3) 2_645 .
N5 Fe2 N5 91.6(3) 2_645 3_765
N5 Fe2 N5 91.6(3) . 3_765
N5 Fe2 N6 92.3(3) 2_645 .
N5 Fe2 N6 82.0(3) . .
N5 Fe2 N6 172.6(3) 3_765 .
N5 Fe2 N6 82.0(3) 2_645 2_645
N5 Fe2 N6 172.6(3) . 2_645
N5 Fe2 N6 92.3(3) 3_765 2_645
N6 Fe2 N6 94.5(3) . 2_645
N5 Fe2 N6 172.6(3) 2_645 3_765
N5 Fe2 N6 92.3(3) . 3_765
N5 Fe2 N6 82.0(3) 3_765 3_765
N6 Fe2 N6 94.5(3) . 3_765
N6 Fe2 N6 94.5(3) 2_645 3_765
C5 N1 C1 126.7(9) . .
C5 N1 C7 107.1(9) . .
C1 N1 C7 125.9(9) . .
C5 N2 C6 105.0(9) . .
C5 N2 Fe1 114.0(8) . .
C6 N2 Fe1 141.0(8) . .
C8 N3 C9 118.9(9) . .
C8 N3 Fe1 112.7(7) . .
C9 N3 Fe1 128.3(7) . .
C17 N4 C19 104.9(8) . .
C17 N4 C4 126.6(9) . .
C19 N4 C4 128.6(9) . .
C17 N5 C18 105.3(8) . .
C17 N5 Fe2 115.6(7) . .
C18 N5 Fe2 139.0(7) . .
C20 N6 C21 118.0(8) . .
C20 N6 Fe2 112.9(6) . .
C21 N6 Fe2 129.0(7) . .
C35 N7 C33 104.2(11) . .
C35 N7 C29 130.8(11) . .
C33 N7 C29 124.6(10) . .
C33 N8 C34 110.9(10) . .
C33 N8 Fe1 114.1(8) . .
C34 N8 Fe1 134.8(9) . .
C36 N9 C37 116.0(9) . .
C36 N9 Fe1 115.8(7) . .
C37 N9 Fe1 128.2(8) . .
C45 N10 C47 104.8(10) . .
C45 N10 C32 126.3(10) . .
C47 N10 C32 127.5(11) . .
C45 N11 C46 104.1(9) . .
C45 N11 Fe1 118.3(7) . 2_645
C46 N11 Fe1 137.3(9) . 2_645
C48 N12 C49 119.0(10) . .
C48 N12 Fe1 116.9(7) . 2_645
C49 N12 Fe1 123.3(9) . 2_645

loop_
_geom_bond_atom_site_label_1
_geom_bond_atom_site_label_2
_geom_bond_distance
_geom_bond_site_symmetry_2
C1 N1 1.376(12) .
C1 C2 1.517(14) .
C1 H1A 0.9900 .
C1 H1B 0.9900 .
C2 C3 1.584(16) .
C2 H2A 0.9900 .
C2 H2B 0.9900 .
C3 C4 1.533(16) .
C3 H3A 0.9900 .
C3 H3B 0.9900 .
C4 N4 1.511(13) .
C4 H4A 0.9900 .
C4 H4B 0.9900 .
C5 N2 1.344(13) .
C5 N1 1.366(13) .
C5 C8 1.424(15) .
C6 C7 1.346(15) .
C6 N2 1.418(12) .
C6 H6 0.9500 .
C7 N1 1.433(14) .
C7 H7 0.9500 .
C8 N3 1.366(16) .
C8 H8 0.9500 .
C9 C10 1.477(14) .
C9 N3 1.506(12) .
C9 C16 1.540(17) .
C9 H9 1.0000 .
C10 C15 1.387(12) .
C10 C11 1.424(12) .
C11 C12 1.382(13) .
C11 H11 0.9500 .
C12 C13 1.393(13) .
C12 H12 0.9500 .
C13 C14 1.422(13) .
C13 H13 0.9500 .
C14 C15 1.349(12) .
C14 H14 0.9500 .
C15 H15 0.9500 .
C16 H16A 0.9800 .
C16 H16B 0.9800 .
C16 H16C 0.9800 .
C17 N5 1.320(12) .
C17 N4 1.368(13) .
C17 C20 1.499(14) .
C18 C19 1.341(14) .
C18 N5 1.366(12) .
C18 H18 0.9500 .
C19 N4 1.384(13) .
C19 H19 0.9500 .
C20 N6 1.277(13) .
C20 H20 0.9500 .
C21 N6 1.413(12) .
C21 C28 1.525(17) .
C21 C22 1.530(17) .
C21 H21 1.0000 .
C22 C27 1.370(12) .
C22 C23 1.395(12) .
C23 C24 1.386(13) .
C23 H23 0.9500 .
C24 C25 1.371(13) .
C24 H24 0.9500 .
C25 C26 1.409(13) .
C25 H25 0.9500 .
C26 C27 1.361(13) .
C26 H26 0.9500 .
C27 H27 0.9500 .
C28 H28A 0.9800 .
C28 H28B 0.9800 .
C28 H28C 0.9800 .
C29 C30 1.505(17) .
C29 N7 1.505(15) .
C29 H29A 0.9900 .
C29 H29B 0.9900 .
C30 C31 1.498(16) .
C30 H30A 0.9900 .
C30 H30B 0.9900 .
C31 C32 1.55(2) .
C31 H31A 0.9900 .
C31 H31B 0.9900 .
C32 N10 1.507(16) .
C32 H32A 0.9900 .
C32 H32B 0.9900 .
C33 N8 1.326(14) .
C33 N7 1.386(16) .
C33 C36 1.415(18) .
C34 C35 1.365(18) .
C34 N8 1.376(15) .
C34 H34 0.9500 .
C35 N7 1.357(15) .
C35 H35 0.9500 .
C36 N9 1.326(15) .
C36 H36 0.9500 .
C37 N9 1.437(13) .
C37 C38 1.554(18) .
C37 C44 1.558(15) .
C37 H37 1.0000 .
C38 C39 1.402(12) .
C38 C43 1.431(12) .
C39 C40 1.374(13) .
C39 H39 0.9500 .
C40 C41 1.401(14) .
C40 H40 0.9500 .
C41 C42 1.406(14) .
C41 H41 0.9500 .
C42 C43 1.350(14) .
C42 H42 0.9500 .
C43 H43 0.9500 .
C44 H44A 0.9800 .
C44 H44B 0.9800 .
C44 H44C 0.9800 .
C45 N11 1.274(14) .
C45 N10 1.328(12) .
C45 C48 1.489(15) .
C46 C47 1.259(16) .
C46 N11 1.403(15) .
C46 H46 0.9500 .
C47 N10 1.416(14) .
C47 H47 0.9500 .
C48 N12 1.309(14) .
C48 H48 0.9500 .
C49 N12 1.517(16) .
C49 C50 1.521(19) .
C49 C56 1.562(18) .
C49 H49 1.0000 .
C50 C51 1.362(13) .
C50 C55 1.408(12) .
C51 C52 1.368(14) .
C51 H51 0.9500 .
C52 C53 1.387(13) .
C52 H52 0.9500 .
C53 C54 1.403(13) .
C53 H53 0.9500 .
C54 C55 1.381(13) .
C54 H54 0.9500 .
C55 H55 0.9500 .
C56 H56A 0.9800 .
C56 H56B 0.9800 .
C56 H56C 0.9800 .
Cl1 O2 1.360(12) .
Cl1 O4 1.432(10) .
Cl1 O3 1.470(15) .
Cl1 O1 1.520(13) .
Cl2 O6' 1.375(14) .
Cl2 O5 1.380(13) .
Cl2 O7' 1.413(15) .
Cl2 O6 1.420(13) .
Cl2 O7 1.424(13) .
Cl2 O8' 1.432(15) .
Cl2 O8 1.433(14) .
Cl2 O5' 1.447(15) .
Cl3 O10 1.342(19) .
Cl3 O9 1.413(16) .
Cl3 O9 1.413(16) 3
Cl3 O9 1.413(16) 2
Cl4 O12' 1.425(17) .
Cl4 O11 1.442(11) 3_465
Cl4 O11 1.442(11) 2_675
Cl4 O11 1.442(11) .
Cl4 O12 1.442(16) .
Cl4 O11' 1.462(12) .
Cl4 O11' 1.462(12) 2_675
Cl4 O11' 1.462(12) 3_465
Fe1 N11 1.936(8) 3_765
Fe1 N2 1.951(8) .
Fe1 N8 1.965(8) .
Fe1 N9 1.991(7) .
Fe1 N3 2.001(9) .
Fe1 N12 2.033(8) 3_765
Fe2 N5 1.931(7) 2_645
Fe2 N5 1.931(7) .
Fe2 N5 1.931(7) 3_765
Fe2 N6 2.004(8) .
Fe2 N6 2.005(8) 2_645
Fe2 N6 2.005(8) 3_765
N11 Fe1 1.936(8) 2_645
N12 Fe1 2.033(8) 2_645

loop_
_platon_squeeze_void_nr
_platon_squeeze_void_average_x
_platon_squeeze_void_average_y
_platon_squeeze_void_average_z
_platon_squeeze_void_volume
_platon_squeeze_void_count_electrons
_platon_squeeze_void_content
1 -0.007 -0.005 0.484 7674 808 ' '
